data_7011979
loop_
_publ_author_name
'Mao, Jiang-Gao'
'Wang, Zhike'
'Clearfield, Abraham'

_publ_section_title
;
 Building layered structures from hydrogen bonded molecular units and
 1D metal phosphonate chains: synthesis, characterization and crystal
 structures of
 N,N???-dimethyl-N,N???-ethylenediamine-bis(methylenephosphonic acid),
 its Ni(ii) and Pb(ii) complexes
;
_journal_issue 24
_journal_name_full 'Journal of the Chemical Society, Dalton Transactions'
_journal_page_first 4541
_journal_paper_doi 10.1039/b206343n
_journal_year 2002
_chemical_formula_sum 'C6 H16 N2 O6 P2 Pb'
_chemical_formula_weight 481.34
_chemical_name_systematic
; 
? 
;
_space_group_IT_number 15
_symmetry_cell_setting monoclinic
_symmetry_space_group_name_Hall '-C 2yc'
_symmetry_space_group_name_H-M 'C 1 2/c 1'
_atom_sites_solution_hydrogens geom
_atom_sites_solution_primary direct
_atom_sites_solution_secondary difmap
_audit_creation_method SHELXL-97
_cell_angle_alpha 90.00
_cell_angle_beta 105.014(3)
_cell_angle_gamma 90.00
_cell_formula_units_Z 4
_cell_length_a 17.202(3)
_cell_length_b 8.8751(14)
_cell_length_c 8.2710(13)
_cell_measurement_temperature 100(2)
_cell_volume 1219.6(3)
_computing_structure_refinement 'SHELXL-97 (Sheldrick, 1997)'
_computing_structure_solution 'SHELXS-97 (Sheldrick, 1990)'
_diffrn_ambient_temperature 100(2)
_diffrn_measured_fraction_theta_full 0.920
_diffrn_measured_fraction_theta_max 0.920
_diffrn_measurement_device_type 'Bruker Smart CCD'
_diffrn_measurement_method
;
narrow frame method, hemisphere, 0.3deg/frame, 30s/frame 
;
_diffrn_radiation_monochromator graphite
_diffrn_radiation_source 'fine-focus sealed tube'
_diffrn_radiation_type MoK\a
_diffrn_radiation_wavelength 0.71073
_diffrn_reflns_av_R_equivalents 0.1056
_diffrn_reflns_av_sigmaI/netI 0.0703
_diffrn_reflns_limit_h_max 18
_diffrn_reflns_limit_h_min -22
_diffrn_reflns_limit_k_max 8
_diffrn_reflns_limit_k_min -11
_diffrn_reflns_limit_l_max 10
_diffrn_reflns_limit_l_min -10
_diffrn_reflns_number 3670
_diffrn_reflns_theta_full 28.24
_diffrn_reflns_theta_max 28.24
_diffrn_reflns_theta_min 3.41
_diffrn_standards_decay_% <1.0%
_exptl_absorpt_coefficient_mu 14.113
_exptl_absorpt_correction_T_max 0.98
_exptl_absorpt_correction_T_min 0.43
_exptl_absorpt_correction_type empirical
_exptl_crystal_colour colorless
_exptl_crystal_density_diffrn 2.621
_exptl_crystal_density_method 'not measured'
_exptl_crystal_description brock
_exptl_crystal_F_000 904
_exptl_crystal_size_max 0.16
_exptl_crystal_size_mid 0.08
_exptl_crystal_size_min 0.08
_refine_diff_density_max 2.865
_refine_diff_density_min -4.911
_refine_diff_density_rms 0.411
_refine_ls_extinction_method none
_refine_ls_goodness_of_fit_ref 1.093
_refine_ls_hydrogen_treatment mixed
_refine_ls_matrix_type full
_refine_ls_number_parameters 78
_refine_ls_number_reflns 1384
_refine_ls_number_restraints 0
_refine_ls_restrained_S_all 1.093
_refine_ls_R_factor_all 0.0461
_refine_ls_R_factor_gt 0.0391
_refine_ls_shift/su_max 0.001
_refine_ls_shift/su_mean 0.000
_refine_ls_structure_factor_coef Fsqd
_refine_ls_weighting_details 'calc w=1/[\s^2^(Fo^2^)+(0.0450P)^2^+10.7684P] where P=(Fo^2^+2Fc^2^)/3'
_refine_ls_weighting_scheme calc
_refine_ls_wR_factor_gt 0.0770
_refine_ls_wR_factor_ref 0.0785
_reflns_number_gt 1324
_reflns_number_total 1384
_reflns_threshold_expression >2sigma(I)
_cod_data_source_file b206343n.txt
_cod_data_source_block mao17
_cod_depositor_comments
;
The following automatic conversions were performed:
'_symmetry_cell_setting' value 'Monoclinic' changed to 'monoclinic'
according to '/home/saulius/struct/CIF-dictionaries/cif_core.dic'
dictionary named 'cif_core.dic' version 2.4.1 from 2010-06-29.

Automatic conversion script
Id: cif_fix_enum 1527 2010-12-29 10:47:43Z saulius 
;
_cod_original_cell_volume 1219.7(3)
_cod_original_sg_symbol_H-M C2/c
_cod_database_code 7011979

loop_
_symmetry_equiv_pos_as_xyz
'x, y, z'
'x, -y, z+1/2'
'x+1/2, y+1/2, z'
'x+1/2, -y+1/2, z+1/2'
'-x, -y, -z'
'-x, y, -z-1/2'
'-x+1/2, -y+1/2, -z'
'-x+1/2, y+1/2, -z-1/2'

loop_
_atom_site_label
_atom_site_type_symbol
_atom_site_fract_x
_atom_site_fract_y
_atom_site_fract_z
_atom_site_U_iso_or_equiv
_atom_site_adp_type
_atom_site_occupancy
_atom_site_symmetry_multiplicity
_atom_site_calc_flag
_atom_site_refinement_flags
_atom_site_disorder_assembly
_atom_site_disorder_group
Pb1 Pb 0.5000 0.52353(3) 0.7500 0.00856(12) Uani 1 2 d S . .
P1 P 0.34279(8) 0.66688(15) 0.90694(17) 0.0104(3) Uani 1 1 d . . .
N1 N 0.4126(3) 0.7572(5) 0.6542(5) 0.0094(8) Uani 1 1 d . . .
C1 C 0.4553(3) 0.8872(6) 0.7490(7) 0.0118(10) Uani 1 1 d . . .
H1A H 0.4502 0.8834 0.8630 0.014 Uiso 1 1 calc R . .
H1B H 0.4305 0.9799 0.6984 0.014 Uiso 1 1 calc R . .
C2 C 0.3340(3) 0.7328(6) 0.6935(7) 0.0117(10) Uani 1 1 d . . .
H2A H 0.3033 0.6596 0.6155 0.014 Uiso 1 1 calc R . .
H2B H 0.3041 0.8267 0.6767 0.014 Uiso 1 1 calc R . .
C3 C 0.3978(3) 0.7837(6) 0.4715(7) 0.0134(10) Uani 1 1 d . . .
H3A H 0.3649 0.8719 0.4407 0.020 Uiso 1 1 calc R . .
H3B H 0.3706 0.6982 0.4115 0.020 Uiso 1 1 calc R . .
H3C H 0.4482 0.7983 0.4441 0.020 Uiso 1 1 calc R . .
O11 O 0.4191(2) 0.5721(5) 0.9526(5) 0.0149(8) Uani 1 1 d . . .
O12 O 0.2663(2) 0.5812(4) 0.9060(5) 0.0139(8) Uani 1 1 d . . .
O13 O 0.3545(2) 0.8047(5) 1.0258(5) 0.0156(8) Uani 1 1 d . . .
H13A H 0.3108 0.8308 1.0388 0.023 Uiso 1 1 calc R . .

loop_
_atom_site_aniso_label
_atom_site_aniso_U_11
_atom_site_aniso_U_22
_atom_site_aniso_U_33
_atom_site_aniso_U_23
_atom_site_aniso_U_13
_atom_site_aniso_U_12
Pb1 0.00699(18) 0.01012(18) 0.00868(17) 0.000 0.00221(12) 0.000
P1 0.0055(6) 0.0133(6) 0.0126(6) -0.0005(5) 0.0028(5) 0.0002(5)
N1 0.009(2) 0.0116(18) 0.0068(19) 0.0019(16) 0.0008(16) -0.0012(17)
C1 0.007(2) 0.013(2) 0.016(2) -0.001(2) 0.0032(19) 0.0034(18)
C2 0.006(2) 0.014(2) 0.012(2) 0.0016(19) -0.0028(18) -0.0003(19)
C3 0.011(2) 0.018(2) 0.010(2) 0.005(2) 0.0009(19) 0.001(2)
O11 0.0099(19) 0.0227(19) 0.0115(18) 0.0033(17) 0.0016(15) 0.0073(18)
O12 0.0090(17) 0.0130(18) 0.021(2) -0.0028(15) 0.0067(16) -0.0039(15)
O13 0.0074(17) 0.0204(19) 0.021(2) -0.0065(17) 0.0077(15) -0.0034(15)

loop_
_atom_type_symbol
_atom_type_description
_atom_type_scat_dispersion_real
_atom_type_scat_dispersion_imag
_atom_type_scat_source
C C 0.0033 0.0016 'International Tables Vol C Tables 4.2.6.8 and 6.1.1.4'
H H 0.0000 0.0000 'International Tables Vol C Tables 4.2.6.8 and 6.1.1.4'
N N 0.0061 0.0033 'International Tables Vol C Tables 4.2.6.8 and 6.1.1.4'
O O 0.0106 0.0060 'International Tables Vol C Tables 4.2.6.8 and 6.1.1.4'
P P 0.1023 0.0942 'International Tables Vol C Tables 4.2.6.8 and 6.1.1.4'
Pb Pb -3.3944 10.1111 'International Tables Vol C Tables 4.2.6.8 and 6.1.1.4'

loop_
_geom_angle_atom_site_label_1
_geom_angle_atom_site_label_2
_geom_angle_atom_site_label_3
_geom_angle
_geom_angle_site_symmetry_1
_geom_angle_site_symmetry_3
_geom_angle_publ_flag
O11 Pb1 O11 160.0(2) 6_657 . ?
O11 Pb1 N1 71.40(14) 6_657 6_657 ?
O11 Pb1 N1 92.16(14) . 6_657 ?
O11 Pb1 N1 92.16(14) 6_657 . ?
O11 Pb1 N1 71.40(14) . . ?
N1 Pb1 N1 72.0(2) 6_657 . ?
O11 Pb1 O11 71.23(14) 6_657 2_564 ?
O11 Pb1 O11 115.71(16) . 2_564 ?
N1 Pb1 O11 132.47(14) 6_657 2_564 ?
N1 Pb1 O11 81.14(14) . 2_564 ?
O11 Pb1 O11 115.71(16) 6_657 5_667 ?
O11 Pb1 O11 71.23(14) . 5_667 ?
N1 Pb1 O11 81.14(14) 6_657 5_667 ?
N1 Pb1 O11 132.47(14) . 5_667 ?
O11 Pb1 O11 142.4(2) 2_564 5_667 ?
O12 P1 O11 114.5(2) . . ?
O12 P1 O13 111.6(2) . . ?
O11 P1 O13 108.5(2) . . ?
O12 P1 C2 107.5(2) . . ?
O11 P1 C2 105.5(2) . . ?
O13 P1 C2 108.9(2) . . ?
C1 N1 C3 110.3(4) . . ?
C1 N1 C2 110.6(4) . . ?
C3 N1 C2 108.6(4) . . ?
C1 N1 Pb1 107.2(3) . . ?
C3 N1 Pb1 112.0(3) . . ?
C2 N1 Pb1 108.0(3) . . ?
N1 C1 C1 111.4(4) . 6_657 ?
N1 C2 P1 113.9(3) . . ?
P1 O11 Pb1 121.9(2) . . ?
P1 O11 Pb1 128.5(2) . 5_667 ?
Pb1 O11 Pb1 108.77(14) . 5_667 ?

loop_
_geom_bond_atom_site_label_1
_geom_bond_atom_site_label_2
_geom_bond_distance
_geom_bond_site_symmetry_2
_geom_bond_publ_flag
Pb1 O11 2.478(4) 6_657 ?
Pb1 O11 2.478(4) . ?
Pb1 N1 2.564(4) 6_657 ?
Pb1 N1 2.564(4) . ?
Pb1 O11 2.634(4) 2_564 ?
Pb1 O11 2.634(4) 5_667 ?
P1 O12 1.518(4) . ?
P1 O11 1.522(4) . ?
P1 O13 1.549(4) . ?
P1 C2 1.829(5) . ?
N1 C1 1.478(7) . ?
N1 C3 1.485(6) . ?
N1 C2 1.486(6) . ?
C1 C1 1.535(10) 6_657 ?
O11 Pb1 2.634(4) 5_667 ?
